data_7247755
loop_
_publ_author_name
'Zhang, Lingfeng'
'Wang, Yu'
'Wang, Yefeng'
'Liu, Shuai'
'Zhang, Na'
'Yang, Mingmin'
'Ma, Haixia'
'Guo, Zhaoqi'

_publ_section_title
;
 N-Methylene-C bridged tetrazole and 1,2,4-triazole energetic salts as
 promising primary explosives
;
_journal_issue 2
_journal_name_full CrystEngComm
_journal_page_first 143
_journal_page_last 152
_journal_paper_doi 10.1039/D3CE01051A
_journal_volume 26
_journal_year 2024
_chemical_formula_moiety 'C4 H6 K2 N11 O6'
_chemical_formula_sum 'C4 H6 K2 N11 O6'
_chemical_formula_weight 382.40
_space_group_crystal_system triclinic
_space_group_IT_number 2
_space_group_name_Hall '-P 1'
_space_group_name_H-M_alt 'P -1'
_atom_sites_solution_hydrogens mixed
_atom_sites_solution_primary dual
_audit_creation_date 2021-03-20
_audit_creation_method
;
Olex2 1.2
(compiled 2018.05.29 svn.r3508 for OlexSys, GUI svn.r5506)
;
_audit_update_record
;
2021-05-20 deposited with the CCDC.	2023-11-21 downloaded from the CCDC.
;
_cell_angle_alpha 96.88(2)
_cell_angle_beta 90.38(4)
_cell_angle_gamma 95.16(3)
_cell_formula_units_Z 2
_cell_length_a 4.0899(18)
_cell_length_b 8.238(5)
_cell_length_c 20.690(11)
_cell_measurement_reflns_used 9310
_cell_measurement_temperature 173(2)
_cell_measurement_theta_max 54.86
_cell_measurement_theta_min 3.74
_cell_volume 689.2(6)
_computing_cell_refinement 'SAINT V8.40B (?, 2016)'
_computing_data_reduction 'SAINT V8.40B (?, 2016)'
_computing_molecular_graphics 'Olex2 (Dolomanov et al., 2009)'
_computing_publication_material 'Olex2 (Dolomanov et al., 2009)'
_computing_structure_refinement 'ShelXL (Sheldrick, 2015)'
_computing_structure_solution 'ShelXT (Sheldrick, 2015)'
_diffrn_ambient_temperature 173(2)
_diffrn_measured_fraction_theta_full 0.990
_diffrn_measured_fraction_theta_max 0.985
_diffrn_measurement_device_type 'Bruker APEX-II CCD'
_diffrn_measurement_method '\f and \w scans'
_diffrn_radiation_type GaK\a
_diffrn_radiation_wavelength 1.34139
_diffrn_reflns_av_R_equivalents 0.0385
_diffrn_reflns_av_unetI/netI 0.0303
_diffrn_reflns_Laue_measured_fraction_full 0.990
_diffrn_reflns_Laue_measured_fraction_max 0.985
_diffrn_reflns_limit_h_max 5
_diffrn_reflns_limit_h_min -4
_diffrn_reflns_limit_k_max 10
_diffrn_reflns_limit_k_min -10
_diffrn_reflns_limit_l_max 25
_diffrn_reflns_limit_l_min -25
_diffrn_reflns_number 11667
_diffrn_reflns_point_group_measured_fraction_full 0.990
_diffrn_reflns_point_group_measured_fraction_max 0.985
_diffrn_reflns_theta_full 53.594
_diffrn_reflns_theta_max 55.167
_diffrn_reflns_theta_min 3.745
_diffrn_standards_number 0
_exptl_absorpt_coefficient_mu 4.359
_exptl_absorpt_correction_T_max 0.7508
_exptl_absorpt_correction_T_min 0.5252
_exptl_absorpt_correction_type none
_exptl_absorpt_process_details
;
SADABS-2016/2 (Bruker,2016/2) was used for absorption correction.
wR2(int) was 0.1634 before and 0.0623 after correction.
The Ratio of minimum to maximum transmission is 0.6995.
The \l/2 correction factor is Not present.
;
_exptl_crystal_colour clear
_exptl_crystal_colour_lustre clear
_exptl_crystal_density_diffrn 1.843
_exptl_crystal_description block
_exptl_crystal_F_000 386
_exptl_crystal_size_max 0.05
_exptl_crystal_size_mid 0.02
_exptl_crystal_size_min 0.02
_refine_diff_density_max 0.772
_refine_diff_density_min -0.374
_refine_diff_density_rms 0.060
_refine_ls_extinction_method none
_refine_ls_goodness_of_fit_ref 1.075
_refine_ls_hydrogen_treatment mixed
_refine_ls_matrix_type full
_refine_ls_number_parameters 224
_refine_ls_number_reflns 2586
_refine_ls_number_restraints 0
_refine_ls_restrained_S_all 1.075
_refine_ls_R_factor_all 0.0293
_refine_ls_R_factor_gt 0.0281
_refine_ls_shift/su_max 0.001
_refine_ls_shift/su_mean 0.000
_refine_ls_structure_factor_coef Fsqd
_refine_ls_weighting_details 'w=1/[\s^2^(Fo^2^)+(0.0470P)^2^+0.2804P] where P=(Fo^2^+2Fc^2^)/3'
_refine_ls_weighting_scheme calc
_refine_ls_wR_factor_gt 0.0802
_refine_ls_wR_factor_ref 0.0811
_reflns_Friedel_coverage 0.000
_reflns_number_gt 2468
_reflns_number_total 2586
_reflns_threshold_expression 'I > 2\s(I)'
_cod_data_source_file d3ce01051a2.cif
_cod_data_source_block 20210312fl_0m_a
_cod_depositor_comments 'Adding full bibliography for 7247754--7247757.cif.'
_cod_database_code 7247755
_shelx_shelxl_version_number 2018/3
_shelx_space_group_comment
;
The symmetry employed for this shelxl refinement is uniquely defined
by the following loop, which should always be used as a source of
symmetry information in preference to the above space-group names.
They are only intended as comments.
;
_shelx_estimated_absorpt_t_max 0.918
_shelx_estimated_absorpt_t_min 0.812
_olex2_refinement_description
;
1. Fixed Uiso
 At 1.2 times of:
  All C(H,H) groups
2.a Secondary CH2 refined with riding coordinates:
 C00N(H00C,H00D)
;
_olex2_submission_special_instructions 'No special instructions were received'

loop_
_space_group_symop_operation_xyz
'x, y, z'
'-x, -y, -z'

loop_
_atom_site_label
_atom_site_type_symbol
_atom_site_fract_x
_atom_site_fract_y
_atom_site_fract_z
_atom_site_U_iso_or_equiv
_atom_site_adp_type
_atom_site_occupancy
_atom_site_site_symmetry_order
_atom_site_calc_flag
_atom_site_refinement_flags_posn
_atom_site_refinement_flags_adp
_atom_site_refinement_flags_occupancy
_atom_site_disorder_assembly
_atom_site_disorder_group
K2 K 0.86997(8) 0.85421(4) 0.58717(2) 0.01719(12) Uani 1 1 d . . . . .
K1 K 0.44655(10) -0.22109(5) 0.06526(2) 0.02613(13) Uani 1 1 d . . . . .
O003 O 0.5689(3) 0.90794(13) 0.37156(6) 0.0196(3) Uani 1 1 d . . . . .
O2 O 1.3172(3) 0.65123(15) 0.54327(7) 0.0207(3) Uani 1 1 d . . . . .
O005 O 0.8405(3) 0.84804(15) 0.45487(6) 0.0257(3) Uani 1 1 d . . . . .
O006 O 0.9073(4) -0.38820(17) 0.11847(7) 0.0306(3) Uani 1 1 d . . . . .
O6 O 0.0664(4) 0.31026(17) 0.02797(6) 0.0311(3) Uani 1 1 d . . . . .
N12 N -0.0393(3) 0.16878(16) 0.22916(6) 0.0150(3) Uani 1 1 d . . . . .
N11 N 0.0129(3) 0.58355(16) 0.25746(7) 0.0186(3) Uani 1 1 d . . . . .
N9 N 0.1580(3) 0.44979(16) 0.34063(6) 0.0150(3) Uani 1 1 d . . . . .
N10 N 0.2199(3) 0.68364(16) 0.29949(6) 0.0171(3) Uani 1 1 d . . . . .
N8 N 0.6402(3) 0.80525(16) 0.40842(6) 0.0165(3) Uani 1 1 d . . . . .
N7 N 0.5161(3) 0.65149(16) 0.40128(6) 0.0163(3) Uani 1 1 d . . . . .
O00E O 0.2813(4) 0.09051(18) 0.04795(6) 0.0390(4) Uani 1 1 d . . . . .
N15 N 0.2484(4) 0.00379(16) 0.16871(7) 0.0197(3) Uani 1 1 d . . . . .
N16 N 0.0069(4) 0.23809(17) 0.12506(7) 0.0219(3) Uani 1 1 d . . . . .
N14 N 0.2326(4) -0.03551(16) 0.23058(7) 0.0207(3) Uani 1 1 d . . . . .
N13 N 0.0620(4) 0.06213(16) 0.26729(7) 0.0187(3) Uani 1 1 d . . . . .
N17 N 0.1233(4) 0.20802(18) 0.06629(7) 0.0238(3) Uani 1 1 d . . . . .
C00K C 0.3059(4) 0.60263(18) 0.34863(7) 0.0136(3) Uani 1 1 d . . . . .
C00L C -0.0179(4) 0.44716(19) 0.28463(7) 0.0146(3) Uani 1 1 d . . . . .
C00M C 0.0778(4) 0.13427(19) 0.16878(8) 0.0165(3) Uani 1 1 d . . . . .
C00N C -0.2318(4) 0.3017(2) 0.25490(8) 0.0173(3) Uani 1 1 d . . . . .
H00C H -0.383218 0.262867 0.288108 0.021 Uiso 1 1 calc R . . . .
H00D H -0.365931 0.333593 0.219278 0.021 Uiso 1 1 calc R . . . .
H2A H 1.307(7) 0.565(4) 0.5580(14) 0.047(8) Uiso 1 1 d . . . . .
H2B H 1.321(6) 0.636(3) 0.5041(14) 0.042(7) Uiso 1 1 d . . . . .
H00A H 0.939(7) -0.389(3) 0.1598(15) 0.048(7) Uiso 1 1 d . . . . .
H00B H 0.926(9) -0.484(5) 0.1015(17) 0.072(10) Uiso 1 1 d . . . . .

loop_
_atom_site_aniso_label
_atom_site_aniso_U_11
_atom_site_aniso_U_22
_atom_site_aniso_U_33
_atom_site_aniso_U_23
_atom_site_aniso_U_13
_atom_site_aniso_U_12
K2 0.0191(2) 0.01635(19) 0.01614(19) 0.00070(13) 0.00026(13) 0.00358(13)
K1 0.0352(2) 0.0277(2) 0.0182(2) 0.00320(15) 0.00321(16) 0.01664(17)
O003 0.0257(6) 0.0132(5) 0.0203(6) 0.0034(4) -0.0010(5) 0.0027(4)
O2 0.0270(7) 0.0186(6) 0.0175(7) 0.0031(5) 0.0026(5) 0.0060(5)
O005 0.0331(7) 0.0257(6) 0.0157(6) 0.0003(5) -0.0089(5) -0.0083(5)
O006 0.0479(9) 0.0222(7) 0.0229(7) 0.0025(5) -0.0085(6) 0.0100(6)
O6 0.0480(8) 0.0319(7) 0.0178(6) 0.0091(5) 0.0017(6) 0.0192(6)
N12 0.0187(7) 0.0127(6) 0.0131(6) -0.0005(5) -0.0017(5) 0.0021(5)
N11 0.0235(7) 0.0163(7) 0.0161(7) 0.0011(5) -0.0037(5) 0.0038(5)
N9 0.0179(7) 0.0135(6) 0.0137(6) 0.0008(5) -0.0003(5) 0.0030(5)
N10 0.0222(7) 0.0139(6) 0.0153(7) 0.0013(5) -0.0040(5) 0.0030(5)
N8 0.0208(7) 0.0150(6) 0.0131(6) -0.0003(5) 0.0021(5) 0.0011(5)
N7 0.0210(7) 0.0129(6) 0.0148(7) 0.0012(5) -0.0019(5) 0.0018(5)
O00E 0.0654(10) 0.0352(8) 0.0223(7) 0.0071(6) 0.0143(7) 0.0323(7)
N15 0.0291(8) 0.0152(7) 0.0155(7) 0.0015(5) -0.0007(6) 0.0063(6)
N16 0.0324(8) 0.0218(7) 0.0135(7) 0.0021(5) 0.0017(6) 0.0129(6)
N14 0.0305(8) 0.0148(7) 0.0171(7) 0.0025(5) -0.0013(6) 0.0035(6)
N13 0.0256(8) 0.0139(6) 0.0166(7) 0.0030(5) -0.0012(6) 0.0007(5)
N17 0.0341(9) 0.0230(7) 0.0161(7) 0.0033(6) 0.0008(6) 0.0117(6)
C00K 0.0164(8) 0.0126(7) 0.0124(7) 0.0008(5) 0.0015(6) 0.0054(6)
C00L 0.0156(8) 0.0152(7) 0.0136(7) -0.0002(6) 0.0012(6) 0.0058(6)
C00M 0.0190(8) 0.0154(7) 0.0145(7) -0.0008(6) -0.0018(6) 0.0027(6)
C00N 0.0164(8) 0.0183(8) 0.0168(8) -0.0015(6) 0.0004(6) 0.0047(6)

loop_
_atom_type_symbol
_atom_type_description
_atom_type_scat_dispersion_real
_atom_type_scat_dispersion_imag
_atom_type_scat_source
C C 0.0148 0.0070 'International Tables Vol C Tables 4.2.6.8 and 6.1.1.4'
H H 0.0000 0.0000 'International Tables Vol C Tables 4.2.6.8 and 6.1.1.4'
K K 0.3891 0.8535 'International Tables Vol C Tables 4.2.6.8 and 6.1.1.4'
N N 0.0253 0.0136 'International Tables Vol C Tables 4.2.6.8 and 6.1.1.4'
O O 0.0412 0.0250 'International Tables Vol C Tables 4.2.6.8 and 6.1.1.4'

loop_
_geom_angle_atom_site_label_1
_geom_angle_atom_site_label_2
_geom_angle_atom_site_label_3
_geom_angle
_geom_angle_site_symmetry_1
_geom_angle_site_symmetry_3
_geom_angle_publ_flag
K2 K2 K2 79.19(3) 1_655 2_776 ?
K2 K2 K2 100.81(3) 1_455 2_776 ?
K2 K2 K2 180.0 1_455 1_655 ?
K2 K2 H2B 49.0(5) 1_655 . ?
K2 K2 H2B 131.0(5) 1_455 . ?
K2 K2 H2B 76.2(5) 2_776 . ?
O003 K2 K2 134.19(3) 2_676 1_655 ?
O003 K2 K2 72.78(4) 2_776 2_776 ?
O003 K2 K2 87.96(4) 2_676 2_776 ?
O003 K2 K2 45.81(4) 2_676 1_455 ?
O003 K2 K2 43.90(3) 2_776 1_655 ?
O003 K2 K2 136.10(3) 2_776 1_455 ?
O003 K2 O003 90.29(5) 2_676 2_776 ?
O003 K2 O005 75.27(5) 2_676 2_776 ?
O003 K2 N9 116.61(5) 2_676 2_666 ?
O003 K2 N9 112.77(5) 2_776 2_666 ?
O003 K2 N8 79.13(5) 2_676 2_776 ?
O003 K2 N8 22.37(4) 2_776 2_776 ?
O003 K2 N13 71.29(5) 2_676 2_666 ?
O003 K2 N13 66.34(5) 2_776 2_666 ?
O003 K2 H2B 163.1(5) 2_676 . ?
O003 K2 H2B 90.6(5) 2_776 . ?
O2 K2 K2 137.84(4) . 1_455 ?
O2 K2 K2 87.42(5) . 2_776 ?
O2 K2 K2 103.51(5) 1_455 2_776 ?
O2 K2 K2 42.16(4) . 1_655 ?
O2 K2 K2 139.49(3) 1_455 1_655 ?
O2 K2 K2 40.51(3) 1_455 1_455 ?
O2 K2 O003 85.94(5) . 2_776 ?
O2 K2 O003 174.74(4) . 2_676 ?
O2 K2 O003 86.20(5) 1_455 2_676 ?
O2 K2 O003 175.01(4) 1_455 2_776 ?
O2 K2 O2 97.33(6) . 1_455 ?
O2 K2 O005 131.31(5) 1_455 2_776 ?
O2 K2 O005 75.61(5) . . ?
O2 K2 O005 99.47(6) . 2_776 ?
O2 K2 N9 72.04(5) 1_455 2_666 ?
O2 K2 N9 68.35(5) . 2_666 ?
O2 K2 N8 152.77(4) 1_455 2_776 ?
O2 K2 N8 96.09(5) . 2_776 ?
O2 K2 N13 110.35(5) . 2_666 ?
O2 K2 N13 115.65(5) 1_455 2_666 ?
O2 K2 H2B 14.0(5) . . ?
O2 K2 H2B 91.7(5) 1_455 . ?
O005 K2 K2 109.81(4) 2_776 1_455 ?
O005 K2 K2 70.19(4) 2_776 1_655 ?
O005 K2 K2 87.95(5) . 1_455 ?
O005 K2 K2 92.05(5) . 1_655 ?
O005 K2 K2 34.72(3) . 2_776 ?
O005 K2 K2 32.99(3) 2_776 2_776 ?
O005 K2 O003 104.39(5) . 2_776 ?
O005 K2 O003 44.07(4) 2_776 2_776 ?
O005 K2 O003 101.85(5) . 2_676 ?
O005 K2 O2 72.94(5) . 1_455 ?
O005 K2 O005 67.71(5) . 2_776 ?
O005 K2 N9 156.07(4) 2_776 2_666 ?
O005 K2 N9 124.92(4) . 2_666 ?
O005 K2 N8 87.69(5) . 2_776 ?
O005 K2 N8 22.18(4) 2_776 2_776 ?
O005 K2 N13 100.49(5) 2_776 2_666 ?
O005 K2 N13 167.85(4) . 2_666 ?
O005 K2 H2B 93.9(5) 2_776 . ?
O005 K2 H2B 61.7(5) . . ?
N9 K2 K2 154.09(3) 2_666 2_776 ?
N9 K2 K2 91.89(4) 2_666 1_455 ?
N9 K2 K2 88.11(4) 2_666 1_655 ?
N9 K2 N8 135.13(5) 2_666 2_776 ?
N9 K2 H2B 78.4(5) 2_666 . ?
N8 K2 K2 57.84(4) 2_776 1_655 ?
N8 K2 K2 122.16(4) 2_776 1_455 ?
N8 K2 K2 53.58(4) 2_776 2_776 ?
N8 K2 H2B 95.8(5) 2_776 . ?
N13 K2 K2 93.74(5) 2_666 1_455 ?
N13 K2 K2 86.26(5) 2_666 1_655 ?
N13 K2 K2 133.42(4) 2_666 2_776 ?
N13 K2 N9 67.09(5) 2_666 2_666 ?
N13 K2 N8 81.22(5) 2_666 2_776 ?
N13 K2 H2B 124.2(5) 2_666 . ?
K1 K1 K1 180.0 1_655 1_455 ?
K1 K1 K1 91.53(3) 1_455 2_655 ?
K1 K1 K1 88.47(3) 1_655 2_655 ?
O006 K1 K1 133.17(4) 1_455 2_655 ?
O006 K1 K1 131.34(4) . 2_655 ?
O006 K1 K1 41.67(4) 1_455 1_455 ?
O006 K1 K1 138.33(4) 1_455 1_655 ?
O006 K1 K1 137.10(4) . 1_455 ?
O006 K1 K1 42.90(4) . 1_655 ?
O006 K1 O006 95.43(6) . 1_455 ?
O006 K1 O6 135.05(5) 1_455 2_655 ?
O006 K1 O6 134.20(5) . 2 ?
O006 K1 O6 69.02(5) . 2_655 ?
O006 K1 O6 68.67(5) 1_455 2 ?
O006 K1 O00E 146.67(5) 1_455 2_655 ?
O006 K1 O00E 143.69(5) . . ?
O006 K1 O00E 108.62(6) . 2_655 ?
O006 K1 N15 105.36(6) . . ?
O006 K1 N15 75.32(6) 1_455 . ?
O006 K1 N17 90.46(5) . 2_655 ?
O006 K1 N17 143.26(5) 1_455 2_655 ?
O6 K1 K1 135.58(4) 2 1_655 ?
O6 K1 K1 75.51(4) 2_655 2_655 ?
O6 K1 K1 77.58(4) 2 2_655 ?
O6 K1 K1 43.70(4) 2_655 1_655 ?
O6 K1 K1 136.30(4) 2_655 1_455 ?
O6 K1 K1 44.42(4) 2 1_455 ?
O6 K1 O6 91.88(5) 2 2_655 ?
O6 K1 O00E 78.00(6) 2 2_655 ?
O6 K1 O00E 44.24(5) 2_655 2_655 ?
O6 K1 N15 110.92(5) 2 . ?
O6 K1 N17 81.34(6) 2 2_655 ?
O6 K1 N17 22.57(4) 2_655 2_655 ?
O00E K1 K1 70.98(5) . 1_455 ?
O00E K1 K1 109.02(5) . 1_655 ?
O00E K1 K1 31.68(3) 2_655 2_655 ?
O00E K1 K1 110.98(5) 2_655 1_455 ?
O00E K1 K1 69.02(5) 2_655 1_655 ?
O00E K1 K1 33.05(3) . 2_655 ?
O00E K1 O006 108.08(5) . 1_455 ?
O00E K1 O6 81.12(5) . 2 ?
O00E K1 O6 108.24(5) . 2_655 ?
O00E K1 O00E 64.73(5) . 2_655 ?
O00E K1 N15 57.12(5) . . ?
O00E K1 N17 22.14(4) 2_655 2_655 ?
O00E K1 N17 86.86(5) . 2_655 ?
N15 K1 K1 110.49(5) . 1_655 ?
N15 K1 K1 88.09(5) . 2_655 ?
N15 K1 K1 69.51(5) . 1_455 ?
N15 K1 O6 148.48(5) . 2_655 ?
N15 K1 O00E 117.87(5) . 2_655 ?
N15 K1 N17 137.51(5) . 2_655 ?
N17 K1 K1 53.81(4) 2_655 2_655 ?
N17 K1 K1 57.15(4) 2_655 1_655 ?
N17 K1 K1 122.85(4) 2_655 1_455 ?
K2 O003 K2 90.29(5) 2_676 2_776 ?
N8 O003 K2 120.39(9) . 2_676 ?
N8 O003 K2 94.98(9) . 2_776 ?
K2 O2 K2 97.33(5) . 1_655 ?
K2 O2 H2A 112(2) 1_655 . ?
K2 O2 H2A 115(2) . . ?
K2 O2 H2B 112.6(19) . . ?
K2 O2 H2B 108.1(19) 1_655 . ?
H2A O2 H2B 110(3) . . ?
K2 O005 K2 112.29(5) . 2_776 ?
N8 O005 K2 139.34(10) . . ?
N8 O005 K2 98.52(9) . 2_776 ?
K1 O006 K1 95.43(6) . 1_655 ?
K1 O006 H00A 110.0(18) 1_655 . ?
K1 O006 H00A 124.5(18) . . ?
K1 O006 H00B 101(2) 1_655 . ?
K1 O006 H00B 117(2) . . ?
H00A O006 H00B 106(3) . . ?
K1 O6 K1 91.88(5) 2 2_655 ?
N17 O6 K1 96.58(10) . 2_655 ?
N17 O6 K1 117.68(12) . 2 ?
N13 N12 C00M 109.16(13) . . ?
N13 N12 C00N 121.38(13) . . ?
C00M N12 C00N 129.40(14) . . ?
C00L N11 N10 102.65(14) . . ?
C00K N9 K2 137.27(11) . 2_666 ?
C00K N9 C00L 102.44(13) . . ?
C00L N9 K2 120.29(10) . 2_666 ?
C00K N10 N11 109.80(13) . . ?
O003 N8 K2 62.66(8) . 2_776 ?
O003 N8 N7 123.46(14) . . ?
O005 N8 K2 59.30(8) . 2_776 ?
O005 N8 O003 119.89(13) . . ?
O005 N8 N7 116.65(13) . . ?
N7 N8 K2 164.61(10) . 2_776 ?
N8 N7 C00K 116.68(13) . . ?
K1 O00E K1 115.27(5) . 2_655 ?
N17 O00E K1 96.31(11) . 2_655 ?
N17 O00E K1 148.35(12) . . ?
N14 N15 K1 121.11(10) . . ?
C00M N15 K1 131.26(11) . . ?
C00M N15 N14 105.18(13) . . ?
N17 N16 C00M 116.73(14) . . ?
N13 N14 N15 111.84(13) . . ?
N12 N13 K2 121.76(10) . 2_666 ?
N14 N13 K2 126.72(11) . 2_666 ?
N14 N13 N12 105.97(13) . . ?
O6 N17 K1 60.84(9) . 2_655 ?
O6 N17 N16 115.19(14) . . ?
O00E N17 K1 61.55(9) . 2_655 ?
O00E N17 O6 120.31(15) . . ?
O00E N17 N16 124.50(14) . . ?
N16 N17 K1 164.07(12) . 2_655 ?
N9 C00K N10 109.76(14) . . ?
N9 C00K N7 119.50(14) . . ?
N10 C00K N7 130.73(14) . . ?
N11 C00L N9 115.35(15) . . ?
N11 C00L C00N 121.19(15) . . ?
N9 C00L C00N 123.46(14) . . ?
N12 C00M N16 115.84(14) . . ?
N15 C00M N12 107.84(14) . . ?
N15 C00M N16 136.28(15) . . ?
N12 C00N C00L 111.47(13) . . ?
N12 C00N H00C 109.3 . . ?
N12 C00N H00D 109.3 . . ?
C00L C00N H00C 109.3 . . ?
C00L C00N H00D 109.3 . . ?
H00C C00N H00D 108.0 . . ?

loop_
_geom_bond_atom_site_label_1
_geom_bond_atom_site_label_2
_geom_bond_distance
_geom_bond_site_symmetry_2
_geom_bond_publ_flag
K2 K2 4.0899(18) 1_455 ?
K2 K2 4.0899(18) 1_655 ?
K2 K2 4.645(2) 2_776 ?
K2 O003 2.8358(17) 2_676 ?
K2 O003 2.9326(18) 2_776 ?
K2 O2 2.7678(18) 1_455 ?
K2 O2 2.6787(17) . ?
K2 O005 2.8596(19) 2_776 ?
K2 O005 2.7334(19) . ?
K2 N9 3.0597(19) 2_666 ?
K2 N8 3.289(2) 2_776 ?
K2 N13 3.013(2) 2_666 ?
K2 H2B 3.08(3) . ?
K1 K1 4.0899(18) 1_455 ?
K1 K1 4.0899(18) 1_655 ?
K1 K1 4.779(2) 2_655 ?
K1 O006 2.7965(19) 1_455 ?
K1 O006 2.7313(18) . ?
K1 O6 2.8640(19) 2_655 ?
K1 O6 2.827(2) 2 ?
K1 O00E 2.8819(19) 2_655 ?
K1 O00E 2.775(2) . ?
K1 N15 2.8307(19) . ?
K1 N17 3.258(2) 2_655 ?
O003 N8 1.2563(18) . ?
O2 H2A 0.80(3) . ?
O2 H2B 0.81(3) . ?
O005 N8 1.255(2) . ?
O006 H00A 0.86(3) . ?
O006 H00B 0.83(4) . ?
O6 N17 1.259(2) . ?
N12 N13 1.3390(19) . ?
N12 C00M 1.348(2) . ?
N12 C00N 1.457(2) . ?
N11 N10 1.359(2) . ?
N11 C00L 1.312(2) . ?
N9 C00K 1.338(2) . ?
N9 C00L 1.357(2) . ?
N10 C00K 1.343(2) . ?
N8 N7 1.312(2) . ?
N7 C00K 1.381(2) . ?
O00E N17 1.235(2) . ?
N15 N14 1.358(2) . ?
N15 C00M 1.333(2) . ?
N16 N17 1.313(2) . ?
N16 C00M 1.364(2) . ?
N14 N13 1.293(2) . ?
C00L C00N 1.486(2) . ?
C00N H00C 0.9900 . ?
C00N H00D 0.9900 . ?
